data_2019819
loop_
_publ_author_name
'Herich, Peter'
'Fronc, Marek'
'Ko\<z\'i\<sek, Jozef'

_publ_section_title
;
 New isostructural transition metal complexes with a non-innocent
 dithiolate ligand
;
_journal_coeditor_code KU3148
_journal_issue 2
_journal_name_full 'Acta Crystallographica Section C Structural Chemistry'
_journal_page_first 159
_journal_paper_doi 10.1107/S2053229615001436
_journal_volume 71
_journal_year 2015
_chemical_formula_iupac '(C19 H18 P)2 [Cu (C6 H2 Cl2 S2)2], 2C2 H6 O S'
_chemical_formula_moiety '2(C19 H18 P +), C12 H4 Cl4 Cu S4 2-, 2(C2 H6 O S)'
_chemical_formula_sum 'C54 H52 Cl4 Cu O2 P2 S6'
_chemical_formula_weight 1192.59
_chemical_name_systematic
;
Bis(methyltriphenylphosphonium)
bis(3,6-dichlorobenzene-1,2-dithiolato-\k^2^<i>S</i>,<i>S</i>')cuprate(2-)
dimethyl sulfoxide disolvate
;
_space_group_crystal_system monoclinic
_space_group_IT_number 14
_space_group_name_Hall '-P 2yn'
_space_group_name_H-M_alt 'P 1 21/n 1'
_symmetry_space_group_name_Hall '-P 2yn'
_symmetry_space_group_name_H-M 'P 1 21/n 1'
_atom_sites_solution_hydrogens geom
_audit_creation_method SHELXL-2013
_cell_angle_alpha 90
_cell_angle_beta 90.6983(9)
_cell_angle_gamma 90
_cell_formula_units_Z 2
_cell_length_a 13.94737(14)
_cell_length_b 11.53304(11)
_cell_length_c 16.47990(17)
_cell_measurement_reflns_used 70625
_cell_measurement_temperature 100.0(10)
_cell_measurement_theta_max 44.8790
_cell_measurement_theta_min 3.0160
_cell_volume 2650.69(5)
_computing_cell_refinement
;
CrysAlis CCD (Oxford Diffraction, 2012)
;
_computing_data_collection
;
CrysAlis CCD (Oxford Diffraction, 2012)
;
_computing_data_reduction
;
CrysAlis RED (Oxford Diffraction, 2012)
;
_computing_molecular_graphics
;
DIAMOND (Brandenburg, 1998; Brandenburg & Berndt, 1999)
;
_computing_publication_material
;
enCIFer (Allen <i>et al.</i>,  2004)
;
_computing_structure_refinement
;
SHELXL2013 (Sheldrick, 2015)
;
_computing_structure_solution
;
SUPERFLIP (Palatinus, 2013), OLEX2 (Dolomanov <i>et al.</i>,
2009) and
SHELXS97 (Sheldrick, 2008)
;
_diffrn_ambient_temperature 100.0(10)
_diffrn_detector_area_resol_mean 5.2170
_diffrn_measured_fraction_theta_full 0.999
_diffrn_measured_fraction_theta_max 0.975
_diffrn_measurement_device_type 'Agilent Xcalibur Ruby Gemini'
_diffrn_measurement_method '\w scans'
_diffrn_radiation_type MoK\a
_diffrn_radiation_wavelength 0.71073
_diffrn_reflns_av_R_equivalents 0.0894
_diffrn_reflns_limit_h_max 30
_diffrn_reflns_limit_h_min -29
_diffrn_reflns_limit_k_max 25
_diffrn_reflns_limit_k_min -24
_diffrn_reflns_limit_l_max 35
_diffrn_reflns_limit_l_min -35
_diffrn_reflns_number 369672
_diffrn_reflns_theta_full 26.315
_diffrn_reflns_theta_max 50.845
_diffrn_reflns_theta_min 2.595
_exptl_absorpt_coefficient_mu 0.952
_exptl_absorpt_correction_T_max 0.981
_exptl_absorpt_correction_T_min 0.742
_exptl_absorpt_correction_type analytical
_exptl_absorpt_process_details
;
[CrysAlis PRO (Agilent, 2013), based on expressions derived by
Clark & Reid (1995)]
;
_exptl_crystal_colour orange
_exptl_crystal_density_diffrn 1.494
_exptl_crystal_description plate
_exptl_crystal_F_000 1230
_exptl_crystal_size_max 0.53
_exptl_crystal_size_mid 0.27
_exptl_crystal_size_min 0.02
_refine_diff_density_max 1.144
_refine_diff_density_min -0.393
_refine_ls_extinction_method none
_refine_ls_goodness_of_fit_ref 1.000
_refine_ls_hydrogen_treatment constr
_refine_ls_matrix_type full
_refine_ls_number_parameters 313
_refine_ls_number_reflns 28120
_refine_ls_number_restraints 0
_refine_ls_restrained_S_all 1.000
_refine_ls_R_factor_all 0.1146
_refine_ls_R_factor_gt 0.0510
_refine_ls_shift/su_max 0.001
_refine_ls_shift/su_mean 0.000
_refine_ls_structure_factor_coef Fsqd
_refine_ls_weighting_details 'w=1/[\s^2^(Fo^2^)+(0.0500P)^2^+0.1295P] where P=(Fo^2^+2Fc^2^)/3'
_refine_ls_weighting_scheme calc
_refine_ls_wR_factor_gt 0.0998
_refine_ls_wR_factor_ref 0.1193
_reflns_number_gt 15927
_reflns_number_total 28120
_reflns_threshold_expression I>2\s(I)
_cod_data_source_file ku3148sup1.cif
_cod_data_source_block II
_cod_database_code 2019819
_cod_database_fobs_code 2019819

loop_
_space_group_symop_operation_xyz
'x, y, z'
'-x+1/2, y+1/2, -z+1/2'
'-x, -y, -z'
'x-1/2, -y-1/2, z-1/2'

loop_
_atom_site_type_symbol
_atom_site_label
_atom_site_fract_x
_atom_site_fract_y
_atom_site_fract_z
_atom_site_U_iso_or_equiv
_atom_site_adp_type
_atom_site_calc_flag
_atom_site_occupancy
_atom_site_symmetry_multiplicity
C C1 0.20229(6) 0.61969(8) 0.52257(5) 0.01411(13) Uani d 1 1
C C2 0.29896(6) 0.64066(8) 0.54208(5) 0.01583(14) Uani d 1 1
C C3 0.33412(7) 0.74906(9) 0.56292(6) 0.01856(15) Uani d 1 1
H H3 0.4001 0.7593 0.5758 0.022 Uiso calc 1 1
C C4 0.27154(7) 0.84246(9) 0.56470(6) 0.01890(16) Uani d 1 1
H H4 0.2942 0.9177 0.5784 0.023 Uiso calc 1 1
C C5 0.17525(7) 0.82436(8) 0.54620(6) 0.01676(14) Uani d 1 1
C C6 0.13753(6) 0.71535(8) 0.52434(5) 0.01444(13) Uani d 1 1
C C7 0.34105(8) 1.09430(8) 0.20956(6) 0.01920(16) Uani d 1 1
H H7C 0.2987 1.1621 0.2105 0.023 Uiso calc 1 1
H H7A 0.3369 1.0572 0.1561 0.023 Uiso calc 1 1
H H7B 0.4073 1.1188 0.2203 0.023 Uiso calc 1 1
C C14 0.31195(6) 1.06566(8) 0.38187(5) 0.01469(13) Uani d 1 1
C C19 0.23386(7) 1.12765(9) 0.41189(6) 0.01937(16) Uani d 1 1
H H19 0.1742 1.1269 0.3835 0.023 Uiso calc 1 1
C C18 0.24419(8) 1.19042(9) 0.48363(7) 0.02245(18) Uani d 1 1
H H18 0.1911 1.2317 0.5048 0.027 Uiso calc 1 1
C C17 0.33186(8) 1.19275(9) 0.52417(6) 0.02125(17) Uani d 1 1
H H17 0.3386 1.2359 0.5730 0.025 Uiso calc 1 1
C C16 0.40986(7) 1.13242(9) 0.49387(6) 0.01938(16) Uani d 1 1
H H16 0.4697 1.1347 0.5220 0.023 Uiso calc 1 1
C C15 0.40055(7) 1.06879(8) 0.42263(6) 0.01624(14) Uani d 1 1
H H15 0.4539 1.0277 0.4017 0.019 Uiso calc 1 1
C C20 0.18635(6) 0.94138(8) 0.26401(5) 0.01459(13) Uani d 1 1
C C21 0.12351(7) 0.91080(8) 0.32564(6) 0.01723(15) Uani d 1 1
H H21 0.1410 0.9233 0.3808 0.021 Uiso calc 1 1
C C22 0.03520(7) 0.86191(9) 0.30581(6) 0.01876(16) Uani d 1 1
H H22 -0.0084 0.8424 0.3475 0.023 Uiso calc 1 1
C C23 0.01069(7) 0.84151(8) 0.22516(6) 0.01856(15) Uani d 1 1
H H23 -0.0499 0.8085 0.2118 0.022 Uiso calc 1 1
C C24 0.07449(7) 0.86918(9) 0.16378(6) 0.01836(15) Uani d 1 1
H H24 0.0578 0.8535 0.1088 0.022 Uiso calc 1 1
C C25 0.16228(7) 0.91950(8) 0.18264(6) 0.01664(14) Uani d 1 1
H H25 0.2057 0.9389 0.1408 0.020 Uiso calc 1 1
C C8 0.38173(6) 0.86877(7) 0.28620(5) 0.01370(13) Uani d 1 1
C C9 0.38465(7) 0.79763(8) 0.35489(6) 0.01706(15) Uani d 1 1
H H9 0.3493 0.8179 0.4017 0.020 Uiso calc 1 1
C C10 0.43958(8) 0.69716(8) 0.35434(6) 0.01997(16) Uani d 1 1
H H10 0.4425 0.6491 0.4011 0.024 Uiso calc 1 1
C C11 0.49039(8) 0.66671(9) 0.28536(6) 0.02083(17) Uani d 1 1
H H11 0.5285 0.5985 0.2853 0.025 Uiso calc 1 1
C C12 0.48535(8) 0.73606(9) 0.21662(6) 0.02147(17) Uani d 1 1
H H12 0.5190 0.7142 0.1693 0.026 Uiso calc 1 1
C C13 0.43120(7) 0.83745(8) 0.21668(6) 0.01810(15) Uani d 1 1
H H13 0.4280 0.8849 0.1696 0.022 Uiso calc 1 1
C C26 0.20169(9) 0.36221(11) 0.69835(8) 0.0297(2) Uani d 1 1
H H26A 0.2387 0.3442 0.7477 0.036 Uiso calc 1 1
H H26B 0.2452 0.3886 0.6559 0.036 Uiso calc 1 1
H H26C 0.1677 0.2926 0.6798 0.036 Uiso calc 1 1
C C27 0.20139(10) 0.58249(12) 0.74969(8) 0.0332(3) Uani d 1 1
H H27A 0.2415 0.5528 0.7943 0.040 Uiso calc 1 1
H H27B 0.1672 0.6520 0.7677 0.040 Uiso calc 1 1
H H27C 0.2420 0.6022 0.7036 0.040 Uiso calc 1 1
O O1 0.06658(6) 0.43738(8) 0.79518(5) 0.02556(15) Uani d 1 1
P P1 0.30510(2) 0.99367(2) 0.28561(2) 0.01329(4) Uani d 1 1
S S1 0.16153(2) 0.48078(2) 0.49861(2) 0.01542(4) Uani d 1 1
S S2 0.01625(2) 0.69557(2) 0.50212(2) 0.01693(4) Uani d 1 1
S S3 0.11665(2) 0.47421(2) 0.71961(2) 0.02120(5) Uani d 1 1
Cl Cl1 0.37970(2) 0.52434(2) 0.54206(2) 0.02084(4) Uani d 1 1
Cl Cl2 0.09886(2) 0.94374(2) 0.55149(2) 0.02264(5) Uani d 1 1
Cu Cu1 0.0000 0.5000 0.5000 0.01322(3) Uani d 1 2

loop_
_atom_site_aniso_label
_atom_site_aniso_U_11
_atom_site_aniso_U_22
_atom_site_aniso_U_33
_atom_site_aniso_U_12
_atom_site_aniso_U_13
_atom_site_aniso_U_23
C1 0.0149(3) 0.0167(3) 0.0107(3) -0.0008(3) 0.0004(2) -0.0003(2)
C2 0.0139(3) 0.0197(4) 0.0139(3) -0.0009(3) 0.0009(3) 0.0015(3)
C3 0.0166(3) 0.0239(4) 0.0152(3) -0.0052(3) -0.0005(3) 0.0002(3)
C4 0.0212(4) 0.0198(4) 0.0157(3) -0.0059(3) 0.0014(3) -0.0016(3)
C5 0.0196(4) 0.0156(3) 0.0151(3) -0.0016(3) 0.0036(3) -0.0009(3)
C6 0.0151(3) 0.0152(3) 0.0130(3) -0.0003(3) 0.0019(3) 0.0003(2)
C7 0.0229(4) 0.0169(4) 0.0177(4) -0.0030(3) -0.0021(3) 0.0037(3)
C14 0.0166(3) 0.0135(3) 0.0140(3) 0.0005(3) -0.0014(3) -0.0010(3)
C19 0.0176(4) 0.0165(4) 0.0239(4) 0.0029(3) -0.0021(3) -0.0034(3)
C18 0.0235(4) 0.0176(4) 0.0264(5) 0.0025(3) 0.0043(4) -0.0058(3)
C17 0.0282(5) 0.0181(4) 0.0175(4) -0.0014(3) 0.0025(3) -0.0054(3)
C16 0.0217(4) 0.0204(4) 0.0159(4) -0.0019(3) -0.0029(3) -0.0027(3)
C15 0.0165(3) 0.0174(3) 0.0148(3) 0.0005(3) -0.0010(3) -0.0022(3)
C20 0.0157(3) 0.0138(3) 0.0141(3) -0.0001(3) -0.0023(3) -0.0001(3)
C21 0.0202(4) 0.0177(4) 0.0139(3) -0.0010(3) -0.0008(3) 0.0002(3)
C22 0.0189(4) 0.0188(4) 0.0186(4) -0.0018(3) 0.0011(3) 0.0005(3)
C23 0.0176(4) 0.0168(4) 0.0212(4) -0.0016(3) -0.0028(3) 0.0002(3)
C24 0.0187(4) 0.0198(4) 0.0165(4) -0.0009(3) -0.0034(3) -0.0022(3)
C25 0.0172(3) 0.0189(4) 0.0138(3) 0.0002(3) -0.0012(3) -0.0006(3)
C8 0.0152(3) 0.0132(3) 0.0127(3) -0.0004(2) -0.0015(2) -0.0007(2)
C9 0.0216(4) 0.0160(3) 0.0136(3) 0.0013(3) 0.0005(3) 0.0008(3)
C10 0.0259(4) 0.0154(3) 0.0186(4) 0.0018(3) -0.0004(3) 0.0024(3)
C11 0.0238(4) 0.0147(3) 0.0241(4) 0.0021(3) 0.0014(3) -0.0018(3)
C12 0.0252(4) 0.0189(4) 0.0204(4) 0.0020(3) 0.0053(3) -0.0024(3)
C13 0.0221(4) 0.0175(4) 0.0147(3) 0.0005(3) 0.0025(3) -0.0004(3)
C26 0.0328(6) 0.0295(5) 0.0271(5) 0.0115(4) 0.0078(4) 0.0027(4)
C27 0.0379(7) 0.0312(6) 0.0308(6) -0.0090(5) 0.0077(5) 0.0013(5)
O1 0.0233(3) 0.0282(4) 0.0254(4) 0.0012(3) 0.0080(3) 0.0037(3)
P1 0.01548(9) 0.01278(9) 0.01158(8) -0.00015(7) -0.00208(7) 0.00014(7)
S1 0.01402(8) 0.01510(9) 0.01713(9) 0.00027(7) 0.00005(7) -0.00134(7)
S2 0.01420(9) 0.01562(9) 0.02098(10) 0.00077(7) 0.00046(7) 0.00093(7)
S3 0.02288(11) 0.02286(11) 0.01794(10) 0.00442(9) 0.00261(8) 0.00203(8)
Cl1 0.01402(8) 0.02486(10) 0.02360(10) 0.00159(7) -0.00115(7) 0.00282(8)
Cl2 0.02563(11) 0.01524(9) 0.02721(12) 0.00048(8) 0.00724(9) -0.00099(8)
Cu1 0.01290(6) 0.01499(6) 0.01177(6) -0.00054(5) 0.00042(5) -0.00054(5)

loop_
_atom_type_symbol
_atom_type_description
_atom_type_scat_dispersion_real
_atom_type_scat_dispersion_imag
_atom_type_scat_source
C C 0.0033 0.0016 'International Tables Vol C Tables 4.2.6.8 and 6.1.1.4'
H H 0.0000 0.0000 'International Tables Vol C Tables 4.2.6.8 and 6.1.1.4'
O O 0.0106 0.0060 'International Tables Vol C Tables 4.2.6.8 and 6.1.1.4'
P P 0.1023 0.0942 'International Tables Vol C Tables 4.2.6.8 and 6.1.1.4'
S S 0.1246 0.1234 'International Tables Vol C Tables 4.2.6.8 and 6.1.1.4'
Cl Cl 0.1484 0.1585 'International Tables Vol C Tables 4.2.6.8 and 6.1.1.4'
Cu Cu 0.3201 1.2651 'International Tables Vol C Tables 4.2.6.8 and 6.1.1.4'

loop_
_geom_angle_atom_site_label_1
_geom_angle_atom_site_label_2
_geom_angle_atom_site_label_3
_geom_angle_site_symmetry_1
_geom_angle_site_symmetry_3
_geom_angle
C2 C1 C6 . . 117.96(8)
C2 C1 S1 . . 121.34(7)
C6 C1 S1 . . 120.69(7)
C3 C2 C1 . . 123.29(9)
C3 C2 Cl1 . . 117.76(7)
C1 C2 Cl1 . . 118.94(7)
C2 C3 C4 . . 119.04(9)
C2 C3 H3 . . 120.5
C4 C3 H3 . . 120.5
C3 C4 C5 . . 119.05(9)
C3 C4 H4 . . 120.5
C5 C4 H4 . . 120.5
C4 C5 C6 . . 123.19(9)
C4 C5 Cl2 . . 117.39(7)
C6 C5 Cl2 . . 119.42(7)
C5 C6 C1 . . 117.46(8)
C5 C6 S2 . . 121.98(7)
C1 C6 S2 . . 120.54(7)
P1 C7 H7C . . 109.5
P1 C7 H7A . . 109.5
H7C C7 H7A . . 109.5
P1 C7 H7B . . 109.5
H7C C7 H7B . . 109.5
H7A C7 H7B . . 109.5
C19 C14 C15 . . 120.25(8)
C19 C14 P1 . . 121.12(7)
C15 C14 P1 . . 118.29(7)
C18 C19 C14 . . 119.57(9)
C18 C19 H19 . . 120.2
C14 C19 H19 . . 120.2
C17 C18 C19 . . 120.04(9)
C17 C18 H18 . . 120.0
C19 C18 H18 . . 120.0
C18 C17 C16 . . 120.47(9)
C18 C17 H17 . . 119.8
C16 C17 H17 . . 119.8
C17 C16 C15 . . 120.18(9)
C17 C16 H16 . . 119.9
C15 C16 H16 . . 119.9
C16 C15 C14 . . 119.48(9)
C16 C15 H15 . . 120.3
C14 C15 H15 . . 120.3
C21 C20 C25 . . 120.39(8)
C21 C20 P1 . . 121.82(7)
C25 C20 P1 . . 117.39(7)
C22 C21 C20 . . 119.62(9)
C22 C21 H21 . . 120.2
C20 C21 H21 . . 120.2
C23 C22 C21 . . 120.06(9)
C23 C22 H22 . . 120.0
C21 C22 H22 . . 120.0
C22 C23 C24 . . 120.30(9)
C22 C23 H23 . . 119.9
C24 C23 H23 . . 119.9
C25 C24 C23 . . 120.23(9)
C25 C24 H24 . . 119.9
C23 C24 H24 . . 119.9
C24 C25 C20 . . 119.36(9)
C24 C25 H25 . . 120.3
C20 C25 H25 . . 120.3
C13 C8 C9 . . 120.28(8)
C13 C8 P1 . . 120.33(7)
C9 C8 P1 . . 119.15(7)
C10 C9 C8 . . 119.66(9)
C10 C9 H9 . . 120.2
C8 C9 H9 . . 120.2
C9 C10 C11 . . 120.14(9)
C9 C10 H10 . . 119.9
C11 C10 H10 . . 119.9
C12 C11 C10 . . 120.00(9)
C12 C11 H11 . . 120.0
C10 C11 H11 . . 120.0
C11 C12 C13 . . 120.37(9)
C11 C12 H12 . . 119.8
C13 C12 H12 . . 119.8
C12 C13 C8 . . 119.52(9)
C12 C13 H13 . . 120.2
C8 C13 H13 . . 120.2
S3 C26 H26A . . 109.5
S3 C26 H26B . . 109.5
H26A C26 H26B . . 109.5
S3 C26 H26C . . 109.5
H26A C26 H26C . . 109.5
H26B C26 H26C . . 109.5
S3 C27 H27A . . 109.5
S3 C27 H27B . . 109.5
H27A C27 H27B . . 109.5
S3 C27 H27C . . 109.5
H27A C27 H27C . . 109.5
H27B C27 H27C . . 109.5
C7 P1 C14 . . 107.94(5)
C7 P1 C8 . . 110.71(5)
C14 P1 C8 . . 110.00(4)
C7 P1 C20 . . 110.24(5)
C14 P1 C20 . . 111.74(4)
C8 P1 C20 . . 106.24(4)
C1 S1 Cu1 . . 103.27(3)
C6 S2 Cu1 . . 103.31(3)
O1 S3 C27 . . 106.34(6)
O1 S3 C26 . . 105.95(5)
C27 S3 C26 . . 96.95(7)
S1 Cu1 S1 . 3_566 179.999(11)
S1 Cu1 S2 . 3_566 90.100(8)
S1 Cu1 S2 3_566 3_566 89.899(8)
S1 Cu1 S2 . . 89.899(8)
S1 Cu1 S2 3_566 . 90.101(8)
S2 Cu1 S2 3_566 . 180.0

loop_
_geom_bond_atom_site_label_1
_geom_bond_atom_site_label_2
_geom_bond_site_symmetry_2
_geom_bond_distance
C1 C2 . 1.4033(12)
C1 C6 . 1.4264(13)
C1 S1 . 1.7436(9)
C2 C3 . 1.3847(14)
C2 Cl1 . 1.7516(10)
C3 C4 . 1.3869(15)
C3 H3 . 0.9500
C4 C5 . 1.3894(14)
C4 H4 . 0.9500
C5 C6 . 1.4081(13)
C5 Cl2 . 1.7437(10)
C6 S2 . 1.7413(9)
C7 P1 . 1.7845(10)
C7 H7C . 0.9800
C7 H7A . 0.9800
C7 H7B . 0.9800
C14 C19 . 1.3983(13)
C14 C15 . 1.3998(13)
C14 P1 . 1.7919(9)
C19 C18 . 1.3922(14)
C19 H19 . 0.9500
C18 C17 . 1.3865(16)
C18 H18 . 0.9500
C17 C16 . 1.3893(15)
C17 H17 . 0.9500
C16 C15 . 1.3893(13)
C16 H16 . 0.9500
C15 H15 . 0.9500
C20 C21 . 1.3948(13)
C20 C25 . 1.4013(12)
C20 P1 . 1.7943(9)
C21 C22 . 1.3900(14)
C21 H21 . 0.9500
C22 C23 . 1.3885(14)
C22 H22 . 0.9500
C23 C24 . 1.3924(14)
C23 H23 . 0.9500
C24 C25 . 1.3868(13)
C24 H24 . 0.9500
C25 H25 . 0.9500
C8 C13 . 1.3923(13)
C8 C9 . 1.3982(12)
C8 P1 . 1.7936(9)
C9 C10 . 1.3891(13)
C9 H9 . 0.9500
C10 C11 . 1.3919(14)
C10 H10 . 0.9500
C11 C12 . 1.3878(15)
C11 H11 . 0.9500
C12 C13 . 1.3921(14)
C12 H12 . 0.9500
C13 H13 . 0.9500
C26 S3 . 1.7912(12)
C26 H26A . 0.9800
C26 H26B . 0.9800
C26 H26C . 0.9800
C27 S3 . 1.7855(14)
C27 H27A . 0.9800
C27 H27B . 0.9800
C27 H27C . 0.9800
O1 S3 . 1.4968(8)
S1 Cu1 . 2.2641(2)
S2 Cu1 . 2.2671(2)
Cu1 S1 3_566 2.2642(2)
Cu1 S2 3_566 2.2671(2)

loop_
_geom_hbond_atom_site_label_D
_geom_hbond_atom_site_label_H
_geom_hbond_atom_site_label_A
_geom_hbond_site_symmetry_A
_geom_hbond_distance_DH
_geom_hbond_distance_HA
_geom_hbond_distance_DA
_geom_hbond_angle_DHA
_geom_hbond_publ_flag
C7 H7A S1 2 0.98 2.70 3.6717(10) 172.2 n
C7 H7B O1 4_675 0.98 2.61 3.4511(14) 143.9 n
C15 H15 O1 4_675 0.95 2.40 3.1460(12) 134.7 n
C21 H21 Cl2 . 0.95 2.89 3.7613(10) 153.1 n
C25 H25 S1 2 0.95 3.01 3.9546(10) 175.0 n
C26 H26B S1 . 0.98 3.02 3.6021(13) 119.0 n

loop_
_geom_torsion_atom_site_label_1
_geom_torsion_atom_site_label_2
_geom_torsion_atom_site_label_3
_geom_torsion_atom_site_label_4
_geom_torsion
C6 C1 C2 C3 0.09(13)
S1 C1 C2 C3 -178.77(7)
C6 C1 C2 Cl1 178.94(6)
S1 C1 C2 Cl1 0.08(10)
C1 C2 C3 C4 -0.14(14)
Cl1 C2 C3 C4 -179.00(7)
C2 C3 C4 C5 0.55(14)
C3 C4 C5 C6 -0.96(14)
C3 C4 C5 Cl2 178.58(7)
C4 C5 C6 C1 0.90(13)
Cl2 C5 C6 C1 -178.63(6)
C4 C5 C6 S2 179.60(7)
Cl2 C5 C6 S2 0.07(11)
C2 C1 C6 C5 -0.45(12)
S1 C1 C6 C5 178.43(7)
C2 C1 C6 S2 -179.16(6)
S1 C1 C6 S2 -0.29(10)
C15 C14 C19 C18 -1.46(15)
P1 C14 C19 C18 -174.71(8)
C14 C19 C18 C17 1.04(16)
C19 C18 C17 C16 -0.22(16)
C18 C17 C16 C15 -0.19(16)
C17 C16 C15 C14 -0.23(15)
C19 C14 C15 C16 1.06(14)
P1 C14 C15 C16 174.50(8)
C25 C20 C21 C22 -2.16(14)
P1 C20 C21 C22 -174.79(7)
C20 C21 C22 C23 1.33(15)
C21 C22 C23 C24 0.39(15)
C22 C23 C24 C25 -1.29(15)
C23 C24 C25 C20 0.47(15)
C21 C20 C25 C24 1.26(14)
P1 C20 C25 C24 174.20(7)
C13 C8 C9 C10 1.95(14)
P1 C8 C9 C10 176.41(8)
C8 C9 C10 C11 -0.86(15)
C9 C10 C11 C12 -0.76(16)
C10 C11 C12 C13 1.30(16)
C11 C12 C13 C8 -0.22(16)
C9 C8 C13 C12 -1.41(14)
P1 C8 C13 C12 -175.80(8)
C19 C14 P1 C7 88.84(9)
C15 C14 P1 C7 -84.54(8)
C19 C14 P1 C8 -150.27(8)
C15 C14 P1 C8 36.35(9)
C19 C14 P1 C20 -32.53(9)
C15 C14 P1 C20 154.09(7)
C13 C8 P1 C7 -24.58(9)
C9 C8 P1 C7 160.97(7)
C13 C8 P1 C14 -143.79(7)
C9 C8 P1 C14 41.76(9)
C13 C8 P1 C20 95.11(8)
C9 C8 P1 C20 -79.34(8)
C21 C20 P1 C7 -148.23(8)
C25 C20 P1 C7 38.93(9)
C21 C20 P1 C14 -28.21(9)
C25 C20 P1 C14 158.96(7)
C21 C20 P1 C8 91.77(8)
C25 C20 P1 C8 -81.07(8)
C2 C1 S1 Cu1 168.55(6)
C6 C1 S1 Cu1 -10.28(7)
C5 C6 S2 Cu1 -167.98(7)
C1 C6 S2 Cu1 10.68(8)
